data_2206642
loop_
_publ_author_name
'Liu, Wei'
'Ma, Yuan'
'Wang, Ru-Ji'
'Yin, Ying-Wu'
'Zhao, Yu-Fen'

_publ_section_title
;
 <i>N</i>,<i>N</i>'-Diethyl-4,4'-dinitrohydrazobenzene
;
_journal_coeditor_code BT6721
_journal_issue 9
_journal_name_full 'Acta Crystallographica Section E'
_journal_page_first o3069
_journal_page_last o3070
_journal_paper_doi 10.1107/S1600536805026863
_journal_volume 61
_journal_year 2005
_chemical_formula_iupac 'C16 H18 N4 O4'
_chemical_formula_moiety 'C16 H18 N4 O4'
_chemical_formula_sum 'C16 H18 N4 O4'
_chemical_formula_weight 330.34
_chemical_name_systematic
;
N,N'-Diethyl-4,4'-dinitrohydrazobenzene
;
_space_group_IT_number 18
_symmetry_cell_setting orthorhombic
_symmetry_space_group_name_Hall 'P 2 2ab'
_symmetry_space_group_name_H-M 'P 21 21 2'
_atom_sites_solution_hydrogens geom
_atom_sites_solution_primary direct
_atom_sites_solution_secondary difmap
_audit_creation_method SHELXL97
_cell_angle_alpha 90.00
_cell_angle_beta 90.00
_cell_angle_gamma 90.00
_cell_formula_units_Z 6
_cell_length_a 7.8212(16)
_cell_length_b 46.154(4)
_cell_length_c 6.7885(8)
_cell_measurement_reflns_used 60
_cell_measurement_temperature 295(2)
_cell_measurement_theta_max 12.50
_cell_measurement_theta_min 1.78
_cell_volume 2450.5(6)
_computing_cell_refinement XSCANS
_computing_data_collection 'XSCANS (Bruker, 1997)'
_computing_data_reduction XSCANS
_computing_molecular_graphics SHELXTL
_computing_publication_material SHELXTL
_computing_structure_refinement SHELXTL
_computing_structure_solution 'SHELXTL (Bruker, 1997)'
_diffrn_measured_fraction_theta_full 1.000
_diffrn_measured_fraction_theta_max 1.000
_diffrn_measurement_device_type 'Bruker P4'
_diffrn_measurement_method \w
_diffrn_radiation_monochromator graphite
_diffrn_radiation_source 'fine-focus sealed tube'
_diffrn_radiation_type MoK\a
_diffrn_radiation_wavelength 0.71073
_diffrn_reflns_av_R_equivalents 0.0704
_diffrn_reflns_av_sigmaI/netI 0.0695
_diffrn_reflns_limit_h_max 9
_diffrn_reflns_limit_h_min -9
_diffrn_reflns_limit_k_max 54
_diffrn_reflns_limit_k_min -54
_diffrn_reflns_limit_l_max 8
_diffrn_reflns_limit_l_min -8
_diffrn_reflns_number 6045
_diffrn_reflns_theta_full 25.00
_diffrn_reflns_theta_max 25.00
_diffrn_reflns_theta_min 1.76
_diffrn_standards_decay_% 0
_diffrn_standards_interval_count 97
_diffrn_standards_number 3
_exptl_absorpt_coefficient_mu 0.099
_exptl_absorpt_correction_type none
_exptl_crystal_colour red
_exptl_crystal_density_diffrn 1.343
_exptl_crystal_density_method 'not measured'
_exptl_crystal_description prism
_exptl_crystal_F_000 1044
_exptl_crystal_size_max 0.4
_exptl_crystal_size_mid 0.4
_exptl_crystal_size_min 0.2
_refine_diff_density_max 0.200
_refine_diff_density_min -0.193
_refine_ls_abs_structure_details none
_refine_ls_extinction_method none
_refine_ls_goodness_of_fit_ref 1.028
_refine_ls_hydrogen_treatment constr
_refine_ls_matrix_type full
_refine_ls_number_parameters 325
_refine_ls_number_reflns 2550
_refine_ls_number_restraints 0
_refine_ls_restrained_S_all 1.028
_refine_ls_R_factor_all 0.0859
_refine_ls_R_factor_gt 0.0470
_refine_ls_shift/su_max 0.000
_refine_ls_shift/su_mean 0.000
_refine_ls_structure_factor_coef Fsqd
_refine_ls_weighting_details 'calc w = 1/[\s^2^(Fo^2^)+(0.001P)^2^ + P] where P = (Fo^2^+2Fc^2^)/3'
_refine_ls_weighting_scheme calc
_refine_ls_wR_factor_gt 0.0888
_refine_ls_wR_factor_ref 0.1071
_reflns_number_gt 1594
_reflns_number_total 2550
_reflns_threshold_expression I>2\s(I)
_cod_data_source_file bt6721.cif
_cod_data_source_block I
_cod_depositor_comments
;
The following automatic conversions were performed:
'_symmetry_cell_setting' value 'Orthorhombic' changed to 'orthorhombic'
according to '/home/saulius/struct/CIF-dictionaries/cif_core.dic'
dictionary named 'cif_core.dic' version 2.4.1 from 2010-06-29.

Automatic conversion script
Id: cif_fix_enum 1527 2010-12-29 10:47:43Z saulius 

The following automatic conversions were performed:

'_symmetry_cell_setting' value 'Orthorhombic' changed to
'orthorhombic' according to
/home/saulius/struct/CIF-dictionaries/cif_core.dic dictionary named
'cif_core.dic' version 2.4.1 from 2010-06-29.

Automatic conversion script
Id: cif_fix_values 1715 2011-07-08 13:25:40Z adriana 
;
_cod_database_code 2206642
_cod_database_fobs_code 2206642

loop_
_symmetry_equiv_pos_as_xyz
'x, y, z'
'-x, -y, z'
'-x+1/2, y+1/2, -z'
'x+1/2, -y+1/2, -z'

loop_
_atom_site_label
_atom_site_fract_x
_atom_site_fract_y
_atom_site_fract_z
_atom_site_U_iso_or_equiv
_atom_site_adp_type
_atom_site_calc_flag
_atom_site_refinement_flags
_atom_site_occupancy
_atom_site_type_symbol
O1 1.2281(5) 0.18667(8) 0.7748(7) 0.0920(13) Uani d . 1 O
O2 0.9552(5) 0.18962(7) 0.7215(5) 0.0701(10) Uani d . 1 O
O3 1.1594(5) 0.11903(8) 0.8338(7) 0.0874(12) Uani d . 1 O
O4 1.0551(5) 0.07597(7) 0.8584(6) 0.0897(12) Uani d . 1 O
O5 0.1050(4) 0.02616(7) 0.3721(8) 0.1032(16) Uani d . 1 O
O6 0.0890(5) 0.07220(7) 0.3956(6) 0.0867(12) Uani d . 1 O
N1 0.8269(5) 0.17853(7) 1.1264(5) 0.0486(9) Uani d . 1 N
N2 0.9069(5) 0.15309(6) 1.0533(5) 0.0484(9) Uani d . 1 N
N3 1.0841(6) 0.19364(8) 0.8239(7) 0.0626(11) Uani d . 1 N
N4 1.0409(5) 0.10215(9) 0.8367(6) 0.0620(11) Uani d . 1 N
N5 0.4406(5) 0.01142(6) 0.5341(5) 0.0536(10) Uani d . 1 N
N6 0.1678(5) 0.04976(9) 0.3700(7) 0.0650(11) Uani d . 1 N
C1 0.9351(6) 0.20235(8) 1.1463(6) 0.0495(11) Uani d . 1 C
C2 1.0632(6) 0.20944(8) 1.0108(7) 0.0536(12) Uani d . 1 C
C3 1.1743(7) 0.23244(9) 1.0352(8) 0.0662(14) Uani d . 1 C
H3 1.2610 0.2356 0.9439 0.079 Uiso calc R 1 H
C4 1.1566(8) 0.25056(10) 1.1939(9) 0.0801(17) Uani d . 1 C
H4 1.2284 0.2665 1.2094 0.096 Uiso calc R 1 H
C5 1.0311(8) 0.24478(10) 1.3294(8) 0.0753(16) Uani d . 1 C
H5 1.0180 0.2570 1.4374 0.090 Uiso calc R 1 H
C6 0.9233(7) 0.22107(8) 1.3086(7) 0.0618(13) Uani d . 1 C
H6 0.8412 0.2175 1.4046 0.074 Uiso calc R 1 H
C7 0.8112(6) 0.13925(8) 0.9041(6) 0.0443(10) Uani d . 1 C
C8 0.8675(6) 0.11420(9) 0.8068(7) 0.0505(11) Uani d . 1 C
C9 0.7706(6) 0.09950(9) 0.6694(7) 0.0594(13) Uani d . 1 C
H9 0.8117 0.0825 0.6124 0.071 Uiso calc R 1 H
C10 0.6112(6) 0.11027(10) 0.6172(7) 0.0605(13) Uani d . 1 C
H10 0.5431 0.1005 0.5267 0.073 Uiso calc R 1 H
C11 0.5553(6) 0.13579(9) 0.7021(7) 0.0564(12) Uani d . 1 C
H11 0.4509 0.1436 0.6636 0.068 Uiso calc R 1 H
C12 0.6515(6) 0.14984(9) 0.8427(6) 0.0526(11) Uani d . 1 C
H12 0.6096 0.1668 0.8985 0.063 Uiso calc R 1 H
C13 0.6882(6) 0.17443(9) 1.2737(7) 0.0615(13) Uani d . 1 C
H13A 0.7361 0.1763 1.4049 0.074 Uiso calc R 1 H
H13B 0.6428 0.1550 1.2608 0.074 Uiso calc R 1 H
C14 0.5432(7) 0.19596(10) 1.2512(8) 0.0766(16) Uani d . 1 C
H14A 0.4581 0.1923 1.3501 0.115 Uiso calc R 1 H
H14B 0.4929 0.1939 1.1229 0.115 Uiso calc R 1 H
H14C 0.5867 0.2153 1.2664 0.115 Uiso calc R 1 H
C15 0.9803(6) 0.13491(9) 1.2135(7) 0.0584(12) Uani d . 1 C
H15A 0.9970 0.1154 1.1646 0.070 Uiso calc R 1 H
H15B 0.8996 0.1340 1.3217 0.070 Uiso calc R 1 H
C16 1.1475(7) 0.14636(9) 1.2883(9) 0.0836(18) Uani d . 1 C
H16A 1.1901 0.1338 1.3898 0.125 Uiso calc R 1 H
H16B 1.1311 0.1655 1.3409 0.125 Uiso calc R 1 H
H16C 1.2284 0.1471 1.1820 0.125 Uiso calc R 1 H
C18 0.3525(6) 0.05239(9) 0.3234(7) 0.0510(11) Uani d . 1 C
C17 0.4751(6) 0.03327(9) 0.3972(7) 0.0478(11) Uani d . 1 C
C22 0.6404(6) 0.03630(9) 0.3168(8) 0.0581(13) Uani d . 1 C
H22 0.7260 0.0235 0.3557 0.070 Uiso calc R 1 H
C21 0.6785(7) 0.05771(9) 0.1817(8) 0.0677(14) Uani d . 1 C
H21 0.7892 0.0592 0.1327 0.081 Uiso calc R 1 H
C20 0.5547(7) 0.07711(10) 0.1177(8) 0.0657(14) Uani d . 1 C
H20 0.5812 0.0916 0.0276 0.079 Uiso calc R 1 H
C19 0.3918(6) 0.07424(9) 0.1913(8) 0.0596(13) Uani d . 1 C
H19 0.3070 0.0871 0.1519 0.071 Uiso calc R 1 H
C23 0.3415(7) 0.01775(11) 0.7190(10) 0.0856(17) Uani d . 1 C
H23A 0.4204 0.0214 0.8264 0.103 Uiso calc R 1 H
H23B 0.2730 0.0350 0.6999 0.103 Uiso calc R 1 H
C24 0.2283(8) -0.00690(13) 0.7707(10) 0.120(2) Uani d . 1 C
H24A 0.1674 -0.0025 0.8898 0.180 Uiso calc R 1 H
H24B 0.2960 -0.0240 0.7900 0.180 Uiso calc R 1 H
H24C 0.1481 -0.0101 0.6659 0.180 Uiso calc R 1 H

loop_
_atom_site_aniso_label
_atom_site_aniso_U_11
_atom_site_aniso_U_22
_atom_site_aniso_U_33
_atom_site_aniso_U_12
_atom_site_aniso_U_13
_atom_site_aniso_U_23
O1 0.067(3) 0.108(3) 0.100(3) 0.004(2) 0.024(3) -0.014(3)
O2 0.086(3) 0.076(2) 0.0490(19) -0.007(2) -0.001(2) 0.0062(17)
O3 0.052(2) 0.095(2) 0.115(3) -0.004(2) 0.010(3) 0.007(3)
O4 0.091(3) 0.068(2) 0.110(3) 0.020(2) -0.013(3) -0.006(2)
O5 0.052(2) 0.068(2) 0.190(5) -0.0106(18) -0.002(3) 0.014(3)
O6 0.069(2) 0.083(2) 0.108(3) 0.026(2) 0.018(3) 0.008(2)
N1 0.056(2) 0.0481(18) 0.041(2) -0.0051(19) 0.002(2) 0.0003(17)
N2 0.059(2) 0.0417(17) 0.0448(19) 0.0012(18) -0.005(2) 0.0008(17)
N3 0.070(3) 0.057(2) 0.060(3) -0.006(2) 0.007(3) 0.003(2)
N4 0.057(3) 0.066(2) 0.062(3) 0.003(2) 0.002(2) -0.006(2)
N5 0.052(2) 0.0470(19) 0.062(2) 0.0108(18) 0.009(2) 0.0045(18)
N6 0.057(2) 0.063(2) 0.075(3) 0.004(2) -0.008(3) 0.012(2)
C1 0.055(3) 0.047(2) 0.047(3) -0.002(2) -0.008(3) 0.006(2)
C2 0.061(3) 0.047(2) 0.053(3) -0.001(2) 0.001(3) 0.005(2)
C3 0.063(3) 0.056(3) 0.080(4) -0.014(3) -0.006(3) 0.014(3)
C4 0.088(4) 0.062(3) 0.091(4) -0.022(3) -0.020(4) -0.006(3)
C5 0.097(4) 0.062(3) 0.067(4) -0.016(3) -0.015(4) -0.013(3)
C6 0.080(4) 0.056(2) 0.049(3) -0.009(3) -0.004(3) -0.005(2)
C7 0.048(3) 0.043(2) 0.042(2) -0.006(2) -0.002(2) 0.002(2)
C8 0.051(3) 0.052(2) 0.049(3) -0.005(2) 0.003(3) -0.001(2)
C9 0.063(3) 0.061(3) 0.055(3) -0.006(2) 0.006(3) -0.009(3)
C10 0.059(3) 0.073(3) 0.049(3) -0.018(3) -0.003(3) -0.005(3)
C11 0.049(3) 0.069(3) 0.051(3) -0.004(2) -0.006(3) 0.002(3)
C12 0.051(3) 0.057(2) 0.050(3) 0.001(2) -0.005(3) -0.003(2)
C13 0.070(3) 0.062(3) 0.052(3) -0.011(3) 0.011(3) -0.003(2)
C14 0.070(3) 0.083(3) 0.077(4) 0.001(3) 0.016(4) -0.017(3)
C15 0.069(3) 0.056(2) 0.051(3) 0.004(2) -0.010(3) 0.010(2)
C16 0.089(4) 0.070(3) 0.092(4) 0.005(3) -0.045(4) 0.001(3)
C18 0.045(2) 0.049(2) 0.059(3) -0.002(2) 0.002(3) -0.001(2)
C17 0.046(3) 0.049(2) 0.049(3) 0.000(2) -0.003(2) -0.004(2)
C22 0.048(3) 0.058(3) 0.069(3) 0.000(2) 0.001(3) -0.003(3)
C21 0.062(3) 0.076(3) 0.065(3) -0.011(3) 0.012(3) -0.008(3)
C20 0.071(3) 0.068(3) 0.058(3) -0.012(3) 0.004(3) 0.007(3)
C19 0.063(3) 0.055(2) 0.061(3) -0.002(2) -0.010(3) 0.005(3)
C23 0.066(3) 0.095(4) 0.096(4) 0.019(3) 0.010(4) 0.033(4)
C24 0.100(5) 0.149(6) 0.110(5) 0.009(5) 0.019(5) 0.021(5)

loop_
_atom_type_symbol
_atom_type_description
_atom_type_scat_dispersion_real
_atom_type_scat_dispersion_imag
_atom_type_scat_source
C C 0.0033 0.0000 'International Tables Vol C Tables 4.2.6.8 and 6.1.1.4'
H H 0.0000 0.0000 'International Tables Vol C Tables 4.2.6.8 and 6.1.1.4'
N N 0.0061 0.0000 'International Tables Vol C Tables 4.2.6.8 and 6.1.1.4'
O O 0.0106 0.0000 'International Tables Vol C Tables 4.2.6.8 and 6.1.1.4'

loop_
_geom_angle_atom_site_label_1
_geom_angle_atom_site_label_2
_geom_angle_atom_site_label_3
_geom_angle_site_symmetry_1
_geom_angle_site_symmetry_3
_geom_angle
_geom_angle_publ_flag
C1 N1 N2 . . 114.7(3) yes
C1 N1 C13 . . 118.6(3) yes
N2 N1 C13 . . 116.8(3) yes
C7 N2 N1 . . 113.0(3) yes
C7 N2 C15 . . 118.2(3) yes
N1 N2 C15 . . 112.4(3) yes
O1 N3 O2 . . 124.0(5) ?
O1 N3 C2 . . 118.0(5) ?
O2 N3 C2 . . 117.9(4) ?
O3 N4 O4 . . 124.6(4) ?
O3 N4 C8 . . 117.2(3) ?
O4 N4 C8 . . 118.1(4) ?
C17 N5 N5 . 2_655 114.4(3) yes
C17 N5 C23 . . 120.9(3) yes
N5 N5 C23 2_655 . 119.1(2) yes
O5 N6 O6 . . 124.5(4) ?
O5 N6 C18 . . 118.5(4) ?
O6 N6 C18 . . 117.0(4) ?
N1 C1 C2 . . 123.8(4) ?
N1 C1 C6 . . 121.5(4) ?
C2 C1 C6 . . 114.8(4) ?
C3 C2 C1 . . 123.5(5) ?
C3 C2 N3 . . 114.4(5) ?
C1 C2 N3 . . 122.0(4) ?
C4 C3 C2 . . 119.9(5) ?
C4 C3 H3 . . 120.0 ?
C2 C3 H3 . . 120.0 ?
C5 C4 C3 . . 118.7(5) ?
C5 C4 H4 . . 120.6 ?
C3 C4 H4 . . 120.6 ?
C4 C5 C6 . . 121.3(5) ?
C4 C5 H5 . . 119.4 ?
C6 C5 H5 . . 119.4 ?
C5 C6 C1 . . 121.7(5) ?
C5 C6 H6 . . 119.2 ?
C1 C6 H6 . . 119.2 ?
C8 C7 C12 . . 115.2(4) ?
C8 C7 N2 . . 123.0(4) ?
C12 C7 N2 . . 121.8(4) ?
C9 C8 C7 . . 123.5(4) ?
C9 C8 N4 . . 114.3(4) ?
C7 C8 N4 . . 122.2(4) ?
C8 C9 C10 . . 119.3(4) ?
C8 C9 H9 . . 120.3 ?
C10 C9 H9 . . 120.3 ?
C11 C10 C9 . . 118.9(5) ?
C11 C10 H10 . . 120.6 ?
C9 C10 H10 . . 120.6 ?
C12 C11 C10 . . 121.1(5) ?
C12 C11 H11 . . 119.4 ?
C10 C11 H11 . . 119.4 ?
C11 C12 C7 . . 121.9(4) ?
C11 C12 H12 . . 119.1 ?
C7 C12 H12 . . 119.1 ?
N1 C13 C14 . . 113.3(4) yes
N1 C13 H13A . . 108.9 ?
C14 C13 H13A . . 108.9 ?
N1 C13 H13B . . 108.9 ?
C14 C13 H13B . . 108.9 ?
H13A C13 H13B . . 107.7 ?
C13 C14 H14A . . 109.5 ?
C13 C14 H14B . . 109.5 ?
H14A C14 H14B . . 109.5 ?
C13 C14 H14C . . 109.5 ?
H14A C14 H14C . . 109.5 ?
H14B C14 H14C . . 109.5 ?
N2 C15 C16 . . 112.7(4) yes
N2 C15 H15A . . 109.1 ?
C16 C15 H15A . . 109.1 ?
N2 C15 H15B . . 109.1 ?
C16 C15 H15B . . 109.1 ?
H15A C15 H15B . . 107.8 ?
C15 C16 H16A . . 109.5 ?
C15 C16 H16B . . 109.5 ?
H16A C16 H16B . . 109.5 ?
C15 C16 H16C . . 109.5 ?
H16A C16 H16C . . 109.5 ?
H16B C16 H16C . . 109.5 ?
C19 C18 C17 . . 122.7(4) ?
C19 C18 N6 . . 114.4(4) ?
C17 C18 N6 . . 122.7(4) ?
C18 C17 N5 . . 124.2(4) ?
C18 C17 C22 . . 115.3(4) ?
N5 C17 C22 . . 120.4(4) ?
C21 C22 C17 . . 121.7(4) ?
C21 C22 H22 . . 119.1 ?
C17 C22 H22 . . 119.1 ?
C22 C21 C20 . . 121.3(5) ?
C22 C21 H21 . . 119.4 ?
C20 C21 H21 . . 119.4 ?
C19 C20 C21 . . 118.0(5) ?
C19 C20 H20 . . 121.0 ?
C21 C20 H20 . . 121.0 ?
C20 C19 C18 . . 120.7(5) ?
C20 C19 H19 . . 119.6 ?
C18 C19 H19 . . 119.6 ?
C24 C23 N5 . . 110.9(5) yes
C24 C23 H23A . . 109.5 ?
N5 C23 H23A . . 109.5 ?
C24 C23 H23B . . 109.5 ?
N5 C23 H23B . . 109.5 ?
H23A C23 H23B . . 108.1 ?
C23 C24 H24A . . 109.5 ?
C23 C24 H24B . . 109.5 ?
H24A C24 H24B . . 109.5 ?
C23 C24 H24C . . 109.5 ?
H24A C24 H24C . . 109.5 ?
H24B C24 H24C . . 109.5 ?

loop_
_geom_bond_atom_site_label_1
_geom_bond_atom_site_label_2
_geom_bond_site_symmetry_2
_geom_bond_distance
_geom_bond_publ_flag
O1 N3 . 1.218(5) ?
O2 N3 . 1.239(5) ?
O3 N4 . 1.211(5) ?
O4 N4 . 1.223(4) ?
O5 N6 . 1.195(4) ?
O6 N6 . 1.218(4) ?
N1 C1 . 1.394(5) yes
N1 N2 . 1.420(4) yes
N1 C13 . 1.487(5) yes
N2 C7 . 1.412(5) yes
N2 C15 . 1.489(5) ?
N3 C2 . 1.472(6) ?
N4 C8 . 1.480(6) ?
N5 C17 . 1.398(5) yes
N5 N5 2_655 1.405(6) yes
N5 C23 . 1.504(7) yes
N6 C18 . 1.484(6) ?
C1 C2 . 1.399(6) ?
C1 C6 . 1.403(6) ?
C2 C3 . 1.382(6) ?
C3 C4 . 1.371(7) ?
C3 H3 . 0.9300 ?
C4 C5 . 1.371(7) ?
C4 H4 . 0.9300 ?
C5 C6 . 1.389(6) ?
C5 H5 . 0.9300 ?
C6 H6 . 0.9300 ?
C7 C8 . 1.402(5) ?
C7 C12 . 1.405(6) ?
C8 C9 . 1.380(6) ?
C9 C10 . 1.388(6) ?
C9 H9 . 0.9300 ?
C10 C11 . 1.382(6) ?
C10 H10 . 0.9300 ?
C11 C12 . 1.378(6) ?
C11 H11 . 0.9300 ?
C12 H12 . 0.9300 ?
C13 C14 . 1.516(6) ?
C13 H13A . 0.9700 ?
C13 H13B . 0.9700 ?
C14 H14A . 0.9600 ?
C14 H14B . 0.9600 ?
C14 H14C . 0.9600 ?
C15 C16 . 1.499(7) ?
C15 H15A . 0.9700 ?
C15 H15B . 0.9700 ?
C16 H16A . 0.9600 ?
C16 H16B . 0.9600 ?
C16 H16C . 0.9600 ?
C18 C19 . 1.384(6) ?
C18 C17 . 1.396(6) ?
C17 C22 . 1.411(6) ?
C22 C21 . 1.380(6) ?
C22 H22 . 0.9300 ?
C21 C20 . 1.388(7) ?
C21 H21 . 0.9300 ?
C20 C19 . 1.376(7) ?
C20 H20 . 0.9300 ?
C19 H19 . 0.9300 ?
C23 C24 . 1.484(7) ?
C23 H23A . 0.9700 ?
C23 H23B . 0.9700 ?
C24 H24A . 0.9600 ?
C24 H24B . 0.9600 ?
C24 H24C . 0.9600 ?

loop_
_geom_torsion_atom_site_label_1
_geom_torsion_atom_site_label_2
_geom_torsion_atom_site_label_3
_geom_torsion_atom_site_label_4
_geom_torsion_site_symmetry_1
_geom_torsion
_geom_torsion_publ_flag
C1 N1 N2 C7 . -134.4(4) yes
C13 N1 N2 C7 . 80.3(4) yes
C1 N1 N2 C15 . 88.7(4) ?
C13 N1 N2 C15 . -56.7(5) yes
N2 N1 C1 C2 . 39.3(5) ?
C13 N1 C1 C2 . -176.0(4) ?
N2 N1 C1 C6 . -140.1(4) ?
C13 N1 C1 C6 . 4.6(6) ?
N1 C1 C2 C3 . -177.5(4) ?
C6 C1 C2 C3 . 2.0(7) ?
N1 C1 C2 N3 . 5.8(7) ?
C6 C1 C2 N3 . -174.7(4) ?
O1 N3 C2 C3 . 47.8(6) ?
O2 N3 C2 C3 . -128.5(5) ?
O1 N3 C2 C1 . -135.2(5) ?
O2 N3 C2 C1 . 48.5(6) ?
C1 C2 C3 C4 . -3.3(7) ?
N3 C2 C3 C4 . 173.6(5) ?
C2 C3 C4 C5 . 2.1(8) ?
C3 C4 C5 C6 . 0.2(8) ?
C4 C5 C6 C1 . -1.4(8) ?
N1 C1 C6 C5 . 179.8(4) ?
C2 C1 C6 C5 . 0.4(7) ?
N1 N2 C7 C8 . 178.2(4) ?
C15 N2 C7 C8 . -47.5(6) ?
N1 N2 C7 C12 . -1.7(5) ?
C15 N2 C7 C12 . 132.6(4) ?
C12 C7 C8 C9 . -4.2(6) ?
N2 C7 C8 C9 . 175.9(4) ?
C12 C7 C8 N4 . 172.8(4) ?
N2 C7 C8 N4 . -7.1(6) ?
O3 N4 C8 C9 . 131.6(5) ?
O4 N4 C8 C9 . -46.9(6) ?
O3 N4 C8 C7 . -45.6(7) ?
O4 N4 C8 C7 . 135.8(4) ?
C7 C8 C9 C10 . 2.5(7) ?
N4 C8 C9 C10 . -174.7(4) ?
C8 C9 C10 C11 . 1.2(7) ?
C9 C10 C11 C12 . -2.9(7) ?
C10 C11 C12 C7 . 1.0(7) ?
C8 C7 C12 C11 . 2.4(6) ?
N2 C7 C12 C11 . -177.7(4) ?
C1 N1 C13 C14 . 72.6(5) ?
N2 N1 C13 C14 . -143.5(4) ?
C7 N2 C15 C16 . 147.1(4) yes
N1 N2 C15 C16 . -78.4(5) ?
O5 N6 C18 C19 . 135.0(5) ?
O6 N6 C18 C19 . -42.0(7) ?
O5 N6 C18 C17 . -41.3(7) ?
O6 N6 C18 C17 . 141.8(5) ?
C19 C18 C17 N5 . 178.5(4) ?
N6 C18 C17 N5 . -5.6(7) ?
C19 C18 C17 C22 . -4.6(6) ?
N6 C18 C17 C22 . 171.4(4) ?
N5 N5 C17 C18 2_655 157.5(4) yes
C23 N5 C17 C18 . -48.9(6) ?
N5 N5 C17 C22 2_655 -19.3(6) yes
C23 N5 C17 C22 . 134.3(5) ?
C18 C17 C22 C21 . 3.1(6) ?
N5 C17 C22 C21 . -179.8(4) ?
C17 C22 C21 C20 . -0.6(7) ?
C22 C21 C20 C19 . -0.6(7) ?
C21 C20 C19 C18 . -0.8(7) ?
C17 C18 C19 C20 . 3.6(7) ?
N6 C18 C19 C20 . -172.6(5) ?
C17 N5 C23 C24 . 143.3(5) yes
N5 N5 C23 C24 2_655 -64.3(6) yes
